data_2226887
loop_
_publ_author_name
'Haridharan, N.'
'Ramkumar, V.'
'Dhamodharan, R.'

_publ_section_title
;
 2-Bromo-2-methyl-<i>N</i>-(4-methyl-2-oxo-2<i>H</i>-chromen-7-yl)propanamide
;
_journal_coeditor_code HB5522
_journal_issue 8
_journal_name_full 'Acta Crystallographica Section E'
_journal_page_first o2007
_journal_paper_doi 10.1107/S1600536810026802
_journal_volume 66
_journal_year 2010
_chemical_formula_iupac 'C14 H14 Br N O3'
_chemical_formula_moiety 'C14 H14 Br N O3'
_chemical_formula_sum 'C14 H14 Br N O3'
_chemical_formula_weight 324.17
_chemical_name_systematic
;
2-Bromo-2-methyl-<i>N</i>-(4-methyl-2-oxo-2<i>H</i>-chromen-7-yl)propanamide
;
_space_group_IT_number 2
_symmetry_cell_setting triclinic
_symmetry_space_group_name_Hall '-P 1'
_symmetry_space_group_name_H-M 'P -1'
_atom_sites_solution_hydrogens geom
_atom_sites_solution_primary direct
_atom_sites_solution_secondary difmap
_audit_creation_method SHELXL-97
_cell_angle_alpha 105.255(5)
_cell_angle_beta 100.630(5)
_cell_angle_gamma 93.572(5)
_cell_formula_units_Z 2
_cell_length_a 6.7054(8)
_cell_length_b 9.2415(11)
_cell_length_c 11.7612(15)
_cell_measurement_reflns_used 1785
_cell_measurement_temperature 298(2)
_cell_measurement_theta_max 24.53
_cell_measurement_theta_min 2.509
_cell_volume 686.33(15)
_computing_cell_refinement 'SAINT-Plus (Bruker, 2004)'
_computing_data_collection 'APEX2 (Bruker, 2004)'
_computing_data_reduction 'SAINT-Plus (Bruker, 2004)'
_computing_molecular_graphics 'ORTEP-3 (Farrugia, 1997)'
_computing_publication_material 'SHELXL97 (Sheldrick, 2008)'
_computing_structure_refinement 'SHELXL97 (Sheldrick, 2008)'
_computing_structure_solution 'SHELXS97 (Sheldrick, 2008)'
_diffrn_ambient_temperature 298(2)
_diffrn_measured_fraction_theta_full 0.861
_diffrn_measured_fraction_theta_max 0.736
_diffrn_measurement_device_type 'Bruker APEXII CCD'
_diffrn_measurement_method 'phi and omega scans'
_diffrn_radiation_monochromator graphite
_diffrn_radiation_source 'fine-focus sealed tube'
_diffrn_radiation_type MoK\a
_diffrn_radiation_wavelength 0.71073
_diffrn_reflns_av_R_equivalents 0.0198
_diffrn_reflns_av_sigmaI/netI 0.0385
_diffrn_reflns_limit_h_max 5
_diffrn_reflns_limit_h_min -8
_diffrn_reflns_limit_k_max 10
_diffrn_reflns_limit_k_min -11
_diffrn_reflns_limit_l_max 14
_diffrn_reflns_limit_l_min -11
_diffrn_reflns_number 4624
_diffrn_reflns_theta_full 25.00
_diffrn_reflns_theta_max 28.27
_diffrn_reflns_theta_min 1.84
_exptl_absorpt_coefficient_mu 2.998
_exptl_absorpt_correction_T_max 0.662
_exptl_absorpt_correction_T_min 0.366
_exptl_absorpt_correction_type multi-scan
_exptl_absorpt_process_details '(SADABS; Bruker, 2004)'
_exptl_crystal_colour light-yellow
_exptl_crystal_density_diffrn 1.569
_exptl_crystal_density_method 'not measured'
_exptl_crystal_description slab
_exptl_crystal_F_000 328
_exptl_crystal_size_max 0.42
_exptl_crystal_size_mid 0.20
_exptl_crystal_size_min 0.15
_refine_diff_density_max 1.157
_refine_diff_density_min -0.526
_refine_ls_extinction_method none
_refine_ls_goodness_of_fit_ref 1.093
_refine_ls_hydrogen_treatment mixed
_refine_ls_matrix_type full
_refine_ls_number_parameters 179
_refine_ls_number_reflns 2511
_refine_ls_number_restraints 1
_refine_ls_restrained_S_all 1.093
_refine_ls_R_factor_all 0.0874
_refine_ls_R_factor_gt 0.0574
_refine_ls_shift/su_max 0.000
_refine_ls_shift/su_mean 0.000
_refine_ls_structure_factor_coef Fsqd
_refine_ls_weighting_details 'calc w=1/[\s^2^(Fo^2^)+(0.1000P)^2^+0.3500P] where P=(Fo^2^+2Fc^2^)/3'
_refine_ls_weighting_scheme calc
_refine_ls_wR_factor_gt 0.1545
_refine_ls_wR_factor_ref 0.1737
_reflns_number_gt 1716
_reflns_number_total 2511
_reflns_threshold_expression I>2\s(I)
_cod_data_source_file hb5522.cif
_cod_data_source_block I
_cod_database_code 2226887
_cod_database_fobs_code 2226887

loop_
_symmetry_equiv_pos_as_xyz
'x, y, z'
'-x, -y, -z'

loop_
_atom_site_type_symbol
_atom_site_label
_atom_site_fract_x
_atom_site_fract_y
_atom_site_fract_z
_atom_site_U_iso_or_equiv
_atom_site_adp_type
_atom_site_calc_flag
_atom_site_refinement_flags
_atom_site_occupancy
_atom_site_disorder_assembly
_atom_site_disorder_group
Br Br1 0.34908(9) 0.90419(7) 0.61854(6) 0.0714(3) Uani d . 1 . .
C C1 0.2652(7) 0.2486(5) 1.0477(4) 0.0377(11) Uani d . 1 . .
C C2 0.3283(7) 0.3307(5) 1.1731(4) 0.0388(11) Uani d . 1 . .
H H2 0.3551 0.2772 1.2299 0.047 Uiso calc R 1 . .
C C3 0.3497(6) 0.4824(5) 1.2107(4) 0.0352(10) Uani d . 1 . .
C C4 0.3086(6) 0.5641(5) 1.1221(4) 0.0291(10) Uani d . 1 . .
C C5 0.3260(7) 0.7225(5) 1.1480(4) 0.0362(11) Uani d . 1 . .
H H5 0.3639 0.7807 1.2279 0.043 Uiso calc R 1 . .
C C6 0.2890(7) 0.7927(5) 1.0596(4) 0.0347(10) Uani d . 1 . .
H H6 0.3042 0.8976 1.0795 0.042 Uiso calc R 1 . .
C C7 0.2285(6) 0.7087(5) 0.9391(4) 0.0291(9) Uani d . 1 . .
C C8 0.2092(6) 0.5511(4) 0.9098(4) 0.0282(9) Uani d . 1 . .
H H8 0.1700 0.4926 0.8301 0.034 Uiso calc R 1 . .
C C9 0.2497(6) 0.4850(4) 1.0021(4) 0.0267(9) Uani d . 1 . .
C C10 0.4152(10) 0.5641(7) 1.3424(5) 0.0616(15) Uani d . 1 . .
H H10A 0.3063 0.6170 1.3694 0.092 Uiso calc R 1 . .
H H10B 0.5336 0.6349 1.3549 0.092 Uiso calc R 1 . .
H H10C 0.4477 0.4925 1.3872 0.092 Uiso calc R 1 . .
C C11 0.1328(7) 0.7309(5) 0.7300(4) 0.0394(11) Uani d . 1 . .
C C12 0.0809(8) 0.8434(6) 0.6573(4) 0.0464(12) Uani d . 1 . .
C C13 -0.0004(12) 0.9843(7) 0.7192(6) 0.0723(18) Uani d . 1 . .
H H13A -0.1170 0.9573 0.7491 0.108 Uiso calc R 1 . .
H H13B -0.0397 1.0413 0.6629 0.108 Uiso calc R 1 . .
H H13C 0.1037 1.0443 0.7851 0.108 Uiso calc R 1 . .
C C14 -0.0590(10) 0.7627(8) 0.5376(5) 0.0688(17) Uani d . 1 . .
H H14A -0.1897 0.7310 0.5509 0.103 Uiso calc R 1 . .
H H14B -0.0003 0.6760 0.4984 0.103 Uiso calc R 1 . .
H H14C -0.0757 0.8300 0.4876 0.103 Uiso calc R 1 . .
N N1 0.1878(5) 0.7900(4) 0.8526(3) 0.0344(9) Uani d D 1 . .
O O1 0.2284(4) 0.3286(3) 0.9663(3) 0.0340(7) Uani d . 1 . .
O O2 0.2428(6) 0.1122(4) 1.0081(3) 0.0560(10) Uani d . 1 . .
O O3 0.1211(7) 0.5975(4) 0.6804(3) 0.0650(12) Uani d . 1 . .
H H1N 0.196(7) 0.891(3) 0.889(4) 0.048(14) Uiso d D 1 . .

loop_
_atom_site_aniso_label
_atom_site_aniso_U_11
_atom_site_aniso_U_22
_atom_site_aniso_U_33
_atom_site_aniso_U_12
_atom_site_aniso_U_13
_atom_site_aniso_U_23
Br1 0.0746(4) 0.0678(5) 0.0796(6) 0.0004(3) 0.0157(3) 0.0365(4)
C1 0.044(2) 0.024(3) 0.050(3) 0.0048(18) 0.007(2) 0.020(2)
C2 0.048(2) 0.035(3) 0.039(3) 0.0044(19) 0.0067(19) 0.022(2)
C3 0.041(2) 0.034(3) 0.032(2) 0.0017(18) 0.0041(18) 0.014(2)
C4 0.035(2) 0.026(2) 0.029(2) 0.0043(16) 0.0071(16) 0.012(2)
C5 0.049(2) 0.026(2) 0.028(2) 0.0052(18) 0.0016(18) 0.002(2)
C6 0.059(3) 0.012(2) 0.030(3) 0.0029(17) 0.0056(19) 0.0035(19)
C7 0.036(2) 0.024(2) 0.030(2) 0.0050(16) 0.0076(16) 0.011(2)
C8 0.038(2) 0.018(2) 0.026(2) 0.0024(16) 0.0035(16) 0.0037(19)
C9 0.0311(18) 0.017(2) 0.032(2) 0.0040(14) 0.0046(16) 0.0070(19)
C10 0.091(4) 0.055(4) 0.037(3) 0.006(3) 0.001(3) 0.020(3)
C11 0.055(3) 0.035(3) 0.031(3) 0.009(2) 0.0075(19) 0.015(2)
C12 0.060(3) 0.041(3) 0.042(3) 0.008(2) 0.008(2) 0.018(2)
C13 0.112(5) 0.063(4) 0.062(4) 0.045(4) 0.028(3) 0.037(3)
C14 0.080(4) 0.074(4) 0.051(4) -0.003(3) -0.012(3) 0.036(3)
N1 0.053(2) 0.020(2) 0.031(2) 0.0074(15) 0.0043(16) 0.0105(18)
O1 0.0520(17) 0.0136(15) 0.0361(18) 0.0024(12) 0.0046(13) 0.0098(14)
O2 0.088(3) 0.0186(18) 0.061(2) 0.0042(16) 0.0067(19) 0.0166(17)
O3 0.129(4) 0.031(2) 0.0283(19) 0.016(2) 0.0016(19) 0.0069(16)

loop_
_atom_type_symbol
_atom_type_description
_atom_type_scat_dispersion_real
_atom_type_scat_dispersion_imag
_atom_type_scat_source
C C 0.0033 0.0016 'International Tables Vol C Tables 4.2.6.8 and 6.1.1.4'
H H 0.0000 0.0000 'International Tables Vol C Tables 4.2.6.8 and 6.1.1.4'
N N 0.0061 0.0033 'International Tables Vol C Tables 4.2.6.8 and 6.1.1.4'
O O 0.0106 0.0060 'International Tables Vol C Tables 4.2.6.8 and 6.1.1.4'
Br Br -0.2901 2.4595 'International Tables Vol C Tables 4.2.6.8 and 6.1.1.4'

loop_
_geom_angle_atom_site_label_1
_geom_angle_atom_site_label_2
_geom_angle_atom_site_label_3
_geom_angle_site_symmetry_1
_geom_angle_site_symmetry_3
_geom_angle
_geom_angle_publ_flag
O2 C1 O1 . . 116.6(4) ?
O2 C1 C2 . . 125.3(4) ?
O1 C1 C2 . . 118.1(4) ?
C3 C2 C1 . . 122.1(4) ?
C3 C2 H2 . . 119.0 ?
C1 C2 H2 . . 119.0 ?
C2 C3 C4 . . 118.5(4) ?
C2 C3 C10 . . 120.5(4) ?
C4 C3 C10 . . 121.0(4) ?
C9 C4 C5 . . 116.0(4) ?
C9 C4 C3 . . 119.2(4) ?
C5 C4 C3 . . 124.8(4) ?
C6 C5 C4 . . 121.8(4) ?
C6 C5 H5 . . 119.1 ?
C4 C5 H5 . . 119.1 ?
C5 C6 C7 . . 120.5(4) ?
C5 C6 H6 . . 119.7 ?
C7 C6 H6 . . 119.7 ?
C6 C7 C8 . . 119.3(4) ?
C6 C7 N1 . . 117.1(4) ?
C8 C7 N1 . . 123.5(4) ?
C9 C8 C7 . . 118.1(4) ?
C9 C8 H8 . . 120.9 ?
C7 C8 H8 . . 120.9 ?
C8 C9 C4 . . 124.2(4) ?
C8 C9 O1 . . 114.9(3) ?
C4 C9 O1 . . 120.9(4) ?
C3 C10 H10A . . 109.5 ?
C3 C10 H10B . . 109.5 ?
H10A C10 H10B . . 109.5 ?
C3 C10 H10C . . 109.5 ?
H10A C10 H10C . . 109.5 ?
H10B C10 H10C . . 109.5 ?
O3 C11 N1 . . 123.0(4) ?
O3 C11 C12 . . 120.7(4) ?
N1 C11 C12 . . 116.2(4) ?
C13 C12 C14 . . 111.2(5) ?
C13 C12 C11 . . 116.9(4) ?
C14 C12 C11 . . 109.7(4) ?
C13 C12 Br1 . . 108.2(4) ?
C14 C12 Br1 . . 106.0(4) ?
C11 C12 Br1 . . 104.1(3) ?
C12 C13 H13A . . 109.5 ?
C12 C13 H13B . . 109.5 ?
H13A C13 H13B . . 109.5 ?
C12 C13 H13C . . 109.5 ?
H13A C13 H13C . . 109.5 ?
H13B C13 H13C . . 109.5 ?
C12 C14 H14A . . 109.5 ?
C12 C14 H14B . . 109.5 ?
H14A C14 H14B . . 109.5 ?
C12 C14 H14C . . 109.5 ?
H14A C14 H14C . . 109.5 ?
H14B C14 H14C . . 109.5 ?
C11 N1 C7 . . 126.8(4) ?
C11 N1 H1N . . 122(3) ?
C7 N1 H1N . . 111(3) ?
C1 O1 C9 . . 121.2(3) ?

loop_
_geom_bond_atom_site_label_1
_geom_bond_atom_site_label_2
_geom_bond_site_symmetry_2
_geom_bond_distance
_geom_bond_publ_flag
Br1 C12 . 2.017(5) ?
C1 O2 . 1.213(5) ?
C1 O1 . 1.353(6) ?
C1 C2 . 1.439(7) ?
C2 C3 . 1.344(6) ?
C2 H2 . 0.9300 ?
C3 C4 . 1.438(7) ?
C3 C10 . 1.502(7) ?
C4 C9 . 1.377(6) ?
C4 C5 . 1.407(6) ?
C5 C6 . 1.358(7) ?
C5 H5 . 0.9300 ?
C6 C7 . 1.395(6) ?
C6 H6 . 0.9300 ?
C7 C8 . 1.397(6) ?
C7 N1 . 1.414(6) ?
C8 C9 . 1.373(6) ?
C8 H8 . 0.9300 ?
C9 O1 . 1.385(5) ?
C10 H10A . 0.9600 ?
C10 H10B . 0.9600 ?
C10 H10C . 0.9600 ?
C11 O3 . 1.208(6) ?
C11 N1 . 1.370(6) ?
C11 C12 . 1.529(7) ?
C12 C13 . 1.503(8) ?
C12 C14 . 1.514(7) ?
C13 H13A . 0.9600 ?
C13 H13B . 0.9600 ?
C13 H13C . 0.9600 ?
C14 H14A . 0.9600 ?
C14 H14B . 0.9600 ?
C14 H14C . 0.9600 ?
N1 H1N . 0.91(2) ?

loop_
_geom_hbond_atom_site_label_D
_geom_hbond_atom_site_label_H
_geom_hbond_atom_site_label_A
_geom_hbond_site_symmetry_A
_geom_hbond_distance_DH
_geom_hbond_distance_HA
_geom_hbond_distance_DA
_geom_hbond_angle_DHA
C8 H8 O3 . 0.93 2.21 2.804(6) 121
N1 H1N O2 1_565 0.91(2) 2.12(2) 3.016(5) 168(5)
C6 H6 O2 1_565 0.93 2.38 3.189(6) 145
C13 H13C O2 1_565 0.96 2.51 3.347(8) 146

loop_
_geom_torsion_atom_site_label_1
_geom_torsion_atom_site_label_2
_geom_torsion_atom_site_label_3
_geom_torsion_atom_site_label_4
_geom_torsion_site_symmetry_1
_geom_torsion_site_symmetry_2
_geom_torsion_site_symmetry_3
_geom_torsion_site_symmetry_4
_geom_torsion
_geom_torsion_publ_flag
O2 C1 C2 C3 . . . . -179.9(5) ?
O1 C1 C2 C3 . . . . 0.5(6) ?
C1 C2 C3 C4 . . . . -0.2(6) ?
C1 C2 C3 C10 . . . . 179.8(4) ?
C2 C3 C4 C9 . . . . -0.3(6) ?
C10 C3 C4 C9 . . . . 179.7(4) ?
C2 C3 C4 C5 . . . . -179.5(4) ?
C10 C3 C4 C5 . . . . 0.5(7) ?
C9 C4 C5 C6 . . . . -0.7(6) ?
C3 C4 C5 C6 . . . . 178.6(4) ?
C4 C5 C6 C7 . . . . 1.1(7) ?
C5 C6 C7 C8 . . . . -1.0(6) ?
C5 C6 C7 N1 . . . . 178.4(4) ?
C6 C7 C8 C9 . . . . 0.5(6) ?
N1 C7 C8 C9 . . . . -178.9(4) ?
C7 C8 C9 C4 . . . . -0.1(6) ?
C7 C8 C9 O1 . . . . -179.7(3) ?
C5 C4 C9 C8 . . . . 0.2(6) ?
C3 C4 C9 C8 . . . . -179.1(4) ?
C5 C4 C9 O1 . . . . 179.8(3) ?
C3 C4 C9 O1 . . . . 0.5(6) ?
O3 C11 C12 C13 . . . . 150.9(6) ?
N1 C11 C12 C13 . . . . -27.8(7) ?
O3 C11 C12 C14 . . . . 23.1(7) ?
N1 C11 C12 C14 . . . . -155.6(5) ?
O3 C11 C12 Br1 . . . . -89.9(5) ?
N1 C11 C12 Br1 . . . . 91.4(4) ?
O3 C11 N1 C7 . . . . -3.3(7) ?
C12 C11 N1 C7 . . . . 175.3(4) ?
C6 C7 N1 C11 . . . . 177.9(4) ?
C8 C7 N1 C11 . . . . -2.8(6) ?
O2 C1 O1 C9 . . . . -180.0(4) ?
C2 C1 O1 C9 . . . . -0.3(6) ?
C8 C9 O1 C1 . . . . 179.4(4) ?
C4 C9 O1 C1 . . . . -0.2(5) ?

loop_
_cod_related_entry_id
_cod_related_entry_database
_cod_related_entry_code
1 ChemSpider 24745510
